data_7217784
loop_
_publ_author_name
'Wu, Cheng-You'
'Raja, Duraisamy Senthil'
'Yang, Chun-Chuen'
'Yeh, Chun-Ting'
'Chen, Yu-Ru'
'Li, Chen-Yu'
'Ko, Bao-Tsan'
'Lin, Chia-Her'

_publ_section_title
;
 Evaluation of structural transformation in 2D metal--organic frameworks
 based on a 4,4&#x2032;-sulfonyldibenzoate linker: microwave-assisted
 solvothermal synthesis, characterization and applications
;
_journal_issue 39
_journal_name_full CrystEngComm
_journal_page_first 9308
_journal_paper_doi 10.1039/C4CE01201A
_journal_volume 16
_journal_year 2014
_chemical_formula_moiety 'C14 H10 Mn O7 S'
_chemical_formula_sum 'C14 H10 Mn O7 S'
_chemical_formula_weight 377.22
_chemical_name_systematic
; 
 ? 
;
_space_group_IT_number 2
_symmetry_cell_setting triclinic
_symmetry_space_group_name_Hall '-P 1'
_symmetry_space_group_name_H-M 'P -1'
_atom_sites_solution_hydrogens geom
_atom_sites_solution_primary direct
_atom_sites_solution_secondary difmap
_audit_creation_method SHELXL-97
_cell_angle_alpha 112.118(3)
_cell_angle_beta 102.502(3)
_cell_angle_gamma 99.816(2)
_cell_formula_units_Z 2
_cell_length_a 5.9980(2)
_cell_length_b 11.8959(4)
_cell_length_c 13.0287(7)
_cell_measurement_reflns_used 7926
_cell_measurement_temperature 295(2)
_cell_measurement_theta_max 28.2539
_cell_measurement_theta_min 3.1280
_cell_volume 807.50(6)
_computing_cell_refinement 'SAINT V7.68A (Bruker AXS, 2009)'
_computing_data_collection 'APEX2 (Bruker AXS, 2010)'
_computing_data_reduction 'SAINT V7.68A (Bruker AXS, 2009)'
_computing_molecular_graphics 'SHELXTL (Sheldrick, 2008)'
_computing_publication_material SHELXTL
_computing_structure_refinement 'SHELXL-97 (Sheldrick, 2008)'
_computing_structure_solution 'SHELXS-97 (Sheldrick, 2008)'
_diffrn_ambient_temperature 295(2)
_diffrn_detector_area_resol_mean 8.3333
_diffrn_measured_fraction_theta_full 0.989
_diffrn_measured_fraction_theta_max 0.989
_diffrn_measurement_device_type 'Bruker APEX-II CCD'
_diffrn_measurement_method '\f and \w scans'
_diffrn_radiation_monochromator graphite
_diffrn_radiation_source 'fine-focus sealed tube'
_diffrn_radiation_type MoK\a
_diffrn_radiation_wavelength 0.71073
_diffrn_reflns_av_R_equivalents 0.0344
_diffrn_reflns_av_sigmaI/netI 0.0409
_diffrn_reflns_limit_h_max 7
_diffrn_reflns_limit_h_min -7
_diffrn_reflns_limit_k_max 14
_diffrn_reflns_limit_k_min -15
_diffrn_reflns_limit_l_max 17
_diffrn_reflns_limit_l_min -15
_diffrn_reflns_number 13815
_diffrn_reflns_theta_full 28.30
_diffrn_reflns_theta_max 28.30
_diffrn_reflns_theta_min 1.77
_exptl_absorpt_coefficient_mu 0.978
_exptl_absorpt_correction_T_max 0.907
_exptl_absorpt_correction_T_min 0.822
_exptl_absorpt_correction_type multi-scan
_exptl_absorpt_process_details 'SADABS V2008/1 (Bruker AXS)'
_exptl_crystal_colour colourless
_exptl_crystal_density_diffrn 1.551
_exptl_crystal_density_method 'not measured'
_exptl_crystal_description lamellar
_exptl_crystal_F_000 382
_exptl_crystal_size_max 0.20
_exptl_crystal_size_mid 0.18
_exptl_crystal_size_min 0.10
_refine_diff_density_max 0.872
_refine_diff_density_min -0.459
_refine_diff_density_rms 0.095
_refine_ls_extinction_method none
_refine_ls_goodness_of_fit_ref 1.082
_refine_ls_hydrogen_treatment constr
_refine_ls_matrix_type full
_refine_ls_number_parameters 208
_refine_ls_number_reflns 3960
_refine_ls_number_restraints 0
_refine_ls_restrained_S_all 1.082
_refine_ls_R_factor_all 0.0601
_refine_ls_R_factor_gt 0.0492
_refine_ls_shift/su_max 0.000
_refine_ls_shift/su_mean 0.000
_refine_ls_structure_factor_coef Fsqd
_refine_ls_weighting_details 'calc w=1/[\s^2^(Fo^2^)+(0.0419P)^2^+2.0381P] where P=(Fo^2^+2Fc^2^)/3'
_refine_ls_weighting_scheme calc
_refine_ls_wR_factor_gt 0.1241
_refine_ls_wR_factor_ref 0.1282
_reflns_number_gt 3240
_reflns_number_total 3960
_reflns_threshold_expression >2sigma(I)
_cod_data_source_file c4ce01201a2.cif
_cod_data_source_block 6
_cod_depositor_comments 'Adding full bibliography for 7217780--7217784.cif.'
_cod_original_cell_volume 807.49(6)
_cod_database_code 7217784

loop_
_symmetry_equiv_pos_as_xyz
'x, y, z'
'-x, -y, -z'

loop_
_atom_site_label
_atom_site_type_symbol
_atom_site_fract_x
_atom_site_fract_y
_atom_site_fract_z
_atom_site_U_iso_or_equiv
_atom_site_adp_type
_atom_site_occupancy
_atom_site_symmetry_multiplicity
_atom_site_calc_flag
_atom_site_refinement_flags
Mn1 Mn 0.73607(8) 0.43540(5) 0.01787(4) 0.01917(14) Uani 1 1 d .
S2 S 0.59850(15) 0.74855(8) 0.72547(7) 0.02349(19) Uani 1 1 d .
O1S O 0.8198(5) 0.3085(3) 0.0978(2) 0.0375(6) Uani 1 1 d .
H1SA H 0.7458 0.3119 0.1473 0.056 Uiso 1 1 d .
H1SB H 0.9695 0.3303 0.1320 0.056 Uiso 1 1 d .
O1 O 0.3792(5) 0.5978(3) 0.1599(2) 0.0397(7) Uani 1 1 d .
O2 O 0.7150(5) 0.5395(3) 0.1902(2) 0.0333(6) Uani 1 1 d .
O3 O 1.0484(4) 1.3820(2) 0.9568(2) 0.0274(5) Uani 1 1 d .
O4 O 1.3782(4) 1.3196(2) 0.9732(2) 0.0340(6) Uani 1 1 d .
O5 O 0.7336(5) 0.6820(2) 0.7748(2) 0.0327(6) Uani 1 1 d .
O6 O 0.3605(4) 0.7426(2) 0.7324(2) 0.0336(6) Uani 1 1 d .
C1 C 0.5527(6) 0.5822(3) 0.2214(3) 0.0269(7) Uani 1 1 d .
C2 C 0.5619(6) 0.6210(3) 0.3477(3) 0.0262(7) Uani 1 1 d .
C3 C 0.3882(7) 0.6703(4) 0.3871(3) 0.0345(8) Uani 1 1 d .
H3A H 0.2641 0.6780 0.3357 0.041 Uiso 1 1 calc R
C4 C 0.3976(7) 0.7084(4) 0.5031(3) 0.0337(8) Uani 1 1 d .
H4A H 0.2810 0.7419 0.5299 0.040 Uiso 1 1 calc R
C5 C 0.5825(6) 0.6959(3) 0.5778(3) 0.0231(7) Uani 1 1 d .
C6 C 0.7575(6) 0.6447(4) 0.5392(3) 0.0299(8) Uani 1 1 d .
H6B H 0.8809 0.6363 0.5904 0.036 Uiso 1 1 calc R
C7 C 0.7437(6) 0.6066(4) 0.4230(3) 0.0304(8) Uani 1 1 d .
H7A H 0.8578 0.5711 0.3955 0.036 Uiso 1 1 calc R
C8 C 0.7625(6) 0.9101(3) 0.7911(3) 0.0224(6) Uani 1 1 d .
C9 C 0.6453(6) 0.9988(3) 0.7826(3) 0.0332(8) Uani 1 1 d .
H9A H 0.4832 0.9741 0.7439 0.040 Uiso 1 1 calc R
C10 C 0.7739(6) 1.1247(3) 0.8329(3) 0.0328(8) Uani 1 1 d .
H10A H 0.6976 1.1851 0.8278 0.039 Uiso 1 1 calc R
C11 C 1.0145(6) 1.1614(3) 0.8905(3) 0.0235(7) Uani 1 1 d .
C12 C 1.1289(6) 1.0711(3) 0.8963(3) 0.0322(8) Uani 1 1 d .
H12A H 1.2914 1.0958 0.9341 0.039 Uiso 1 1 calc R
C13 C 1.0038(6) 0.9444(3) 0.8462(3) 0.0335(8) Uani 1 1 d .
H13A H 1.0809 0.8838 0.8497 0.040 Uiso 1 1 calc R
C14 C 1.1585(6) 1.2976(3) 0.9449(3) 0.0228(7) Uani 1 1 d .

loop_
_atom_site_aniso_label
_atom_site_aniso_U_11
_atom_site_aniso_U_22
_atom_site_aniso_U_33
_atom_site_aniso_U_23
_atom_site_aniso_U_13
_atom_site_aniso_U_12
Mn1 0.0188(2) 0.0216(3) 0.0183(2) 0.00934(19) 0.00730(18) 0.00493(18)
S2 0.0282(4) 0.0219(4) 0.0171(4) 0.0071(3) 0.0077(3) 0.0009(3)
O1S 0.0409(15) 0.0560(18) 0.0416(15) 0.0345(14) 0.0264(13) 0.0275(13)
O1 0.0426(15) 0.0603(19) 0.0206(12) 0.0188(13) 0.0095(11) 0.0224(14)
O2 0.0366(14) 0.0419(15) 0.0222(12) 0.0112(11) 0.0138(10) 0.0132(12)
O3 0.0276(12) 0.0222(12) 0.0376(14) 0.0146(10) 0.0167(10) 0.0070(10)
O4 0.0204(12) 0.0297(14) 0.0486(16) 0.0162(12) 0.0089(11) 0.0032(10)
O5 0.0459(15) 0.0242(13) 0.0231(12) 0.0122(10) 0.0032(11) 0.0026(11)
O6 0.0307(13) 0.0369(14) 0.0293(13) 0.0107(11) 0.0145(11) 0.0012(11)
C1 0.0309(17) 0.0262(17) 0.0183(15) 0.0062(13) 0.0065(13) 0.0044(14)
C2 0.0264(16) 0.0300(18) 0.0183(15) 0.0074(13) 0.0073(13) 0.0049(14)
C3 0.0308(18) 0.052(2) 0.0232(17) 0.0158(17) 0.0072(14) 0.0193(17)
C4 0.0320(19) 0.047(2) 0.0267(18) 0.0148(17) 0.0144(15) 0.0183(17)
C5 0.0259(16) 0.0240(16) 0.0150(14) 0.0054(12) 0.0068(12) 0.0022(13)
C6 0.0258(17) 0.039(2) 0.0217(16) 0.0118(15) 0.0033(13) 0.0111(15)
C7 0.0287(17) 0.037(2) 0.0233(17) 0.0085(15) 0.0104(14) 0.0121(15)
C8 0.0279(16) 0.0177(15) 0.0185(14) 0.0055(12) 0.0079(12) 0.0034(12)
C9 0.0236(17) 0.0251(18) 0.041(2) 0.0084(16) 0.0027(15) 0.0062(14)
C10 0.0287(18) 0.0249(18) 0.038(2) 0.0092(15) 0.0041(15) 0.0089(14)
C11 0.0238(15) 0.0198(16) 0.0249(16) 0.0069(13) 0.0102(13) 0.0045(12)
C12 0.0226(16) 0.0245(18) 0.043(2) 0.0112(16) 0.0051(15) 0.0058(14)
C13 0.0297(18) 0.0244(18) 0.045(2) 0.0157(16) 0.0056(16) 0.0080(14)
C14 0.0233(16) 0.0218(16) 0.0244(16) 0.0120(13) 0.0082(13) 0.0032(13)

loop_
_atom_type_symbol
_atom_type_description
_atom_type_scat_dispersion_real
_atom_type_scat_dispersion_imag
_atom_type_scat_source
C C 0.0033 0.0016 'International Tables Vol C Tables 4.2.6.8 and 6.1.1.4'
H H 0.0000 0.0000 'International Tables Vol C Tables 4.2.6.8 and 6.1.1.4'
O O 0.0106 0.0060 'International Tables Vol C Tables 4.2.6.8 and 6.1.1.4'
S S 0.1246 0.1234 'International Tables Vol C Tables 4.2.6.8 and 6.1.1.4'
Mn Mn 0.3368 0.7283 'International Tables Vol C Tables 4.2.6.8 and 6.1.1.4'

loop_
_geom_angle_atom_site_label_1
_geom_angle_atom_site_label_2
_geom_angle_atom_site_label_3
_geom_angle
_geom_angle_site_symmetry_1
_geom_angle_site_symmetry_3
O1 Mn1 O2 145.25(11) 2_665 .
O1 Mn1 O4 82.29(11) 2_665 1_444
O2 Mn1 O4 88.21(10) . 1_444
O1 Mn1 O3 84.25(11) 2_665 2_776
O2 Mn1 O3 84.78(10) . 2_776
O4 Mn1 O3 145.07(10) 1_444 2_776
O1 Mn1 O1S 130.91(11) 2_665 .
O2 Mn1 O1S 79.80(10) . .
O4 Mn1 O1S 81.33(10) 1_444 .
O3 Mn1 O1S 130.47(10) 2_776 .
O1 Mn1 O3 78.16(10) 2_665 1_544
O2 Mn1 O3 131.07(10) . 1_544
O4 Mn1 O3 129.72(9) 1_444 1_544
O3 Mn1 O3 77.99(9) 2_776 1_544
O1S Mn1 O3 77.70(9) . 1_544
O5 S2 O6 118.78(16) . .
O5 S2 C5 108.76(16) . .
O6 S2 C5 107.64(15) . .
O5 S2 C8 108.37(16) . .
O6 S2 C8 107.82(16) . .
C5 S2 C8 104.57(15) . .
Mn1 O1S H1SA 110.4 . .
Mn1 O1S H1SB 109.7 . .
H1SA O1S H1SB 109.2 . .
C1 O1 Mn1 134.0(2) . 2_665
C1 O2 Mn1 130.4(2) . .
C14 O3 Mn1 114.38(19) . 2_776
C14 O3 Mn1 140.1(2) . 1_566
Mn1 O3 Mn1 102.01(9) 2_776 1_566
C14 O4 Mn1 153.9(2) . 1_666
O2 C1 O1 127.3(3) . .
O2 C1 C2 117.6(3) . .
O1 C1 C2 115.1(3) . .
C7 C2 C3 120.1(3) . .
C7 C2 C1 120.0(3) . .
C3 C2 C1 119.9(3) . .
C2 C3 C4 120.4(3) . .
C2 C3 H3A 119.8 . .
C4 C3 H3A 119.8 . .
C5 C4 C3 118.9(3) . .
C5 C4 H4A 120.6 . .
C3 C4 H4A 120.6 . .
C4 C5 C6 121.5(3) . .
C4 C5 S2 118.7(3) . .
C6 C5 S2 119.8(3) . .
C7 C6 C5 118.6(3) . .
C7 C6 H6B 120.7 . .
C5 C6 H6B 120.7 . .
C2 C7 C6 120.5(3) . .
C2 C7 H7A 119.8 . .
C6 C7 H7A 119.8 . .
C13 C8 C9 121.5(3) . .
C13 C8 S2 119.6(3) . .
C9 C8 S2 118.9(3) . .
C10 C9 C8 118.8(3) . .
C10 C9 H9A 120.6 . .
C8 C9 H9A 120.6 . .
C11 C10 C9 120.6(3) . .
C11 C10 H10A 119.7 . .
C9 C10 H10A 119.7 . .
C10 C11 C12 119.7(3) . .
C10 C11 C14 121.5(3) . .
C12 C11 C14 118.8(3) . .
C11 C12 C13 120.8(3) . .
C11 C12 H12A 119.6 . .
C13 C12 H12A 119.6 . .
C8 C13 C12 118.6(3) . .
C8 C13 H13A 120.7 . .
C12 C13 H13A 120.7 . .
O4 C14 O3 124.4(3) . .
O4 C14 C11 117.3(3) . .
O3 C14 C11 118.4(3) . .

loop_
_geom_bond_atom_site_label_1
_geom_bond_atom_site_label_2
_geom_bond_distance
_geom_bond_site_symmetry_2
Mn1 O1 2.126(2) 2_665
Mn1 O2 2.162(2) .
Mn1 O4 2.166(2) 1_444
Mn1 O3 2.195(2) 2_776
Mn1 O1S 2.198(3) .
Mn1 O3 2.284(2) 1_544
S2 O5 1.440(3) .
S2 O6 1.441(3) .
S2 C5 1.760(3) .
S2 C8 1.773(3) .
O1S H1SA 0.8509 .
O1S H1SB 0.8556 .
O1 C1 1.256(4) .
O1 Mn1 2.126(2) 2_665
O2 C1 1.247(4) .
O3 C14 1.273(4) .
O3 Mn1 2.195(2) 2_776
O3 Mn1 2.284(2) 1_566
O4 C14 1.241(4) .
O4 Mn1 2.166(2) 1_666
C1 C2 1.518(4) .
C2 C7 1.381(5) .
C2 C3 1.381(5) .
C3 C4 1.389(5) .
C3 H3A 0.9300 .
C4 C5 1.378(5) .
C4 H4A 0.9300 .
C5 C6 1.393(5) .
C6 C7 1.386(5) .
C6 H6B 0.9300 .
C7 H7A 0.9300 .
C8 C13 1.380(5) .
C8 C9 1.389(5) .
C9 C10 1.384(5) .
C9 H9A 0.9300 .
C10 C11 1.381(5) .
C10 H10A 0.9300 .
C11 C12 1.386(5) .
C11 C14 1.505(4) .
C12 C13 1.387(5) .
C12 H12A 0.9300 .
C13 H13A 0.9300 .
